data_2015538
loop_
_publ_author_name
'R. Chitra'
'Pascal Roussel'
'R. R. Choudhury'

_publ_section_title
;
 Host--guest interaction in a thiourea--dimethyl oxalate (2/1) complex
 at 300 and 100K
;
_journal_coeditor_code BM3008
_journal_issue 9
_journal_name_full 'Acta Crystallographica Section C'
_journal_page_first o547
_journal_page_last o549
_journal_paper_doi 10.1107/S0108270106026084
_journal_volume 62
_journal_year 2006
_chemical_formula_moiety '2C H4 N2 S, C4 H6 O4'
_chemical_formula_sum 'C6 H14 N4 O4 S2'
_chemical_formula_weight 270.33
_chemical_name_common 'thiourea:dimethyl oxalate (2:1)'
_chemical_name_systematic
;
 thiourea:dimethyl oxalate (2:1)
;
_space_group_IT_number 2
_symmetry_cell_setting triclinic
_symmetry_space_group_name_Hall '-P 1'
_symmetry_space_group_name_H-M 'P -1'
_atom_sites_solution_hydrogens geom
_atom_sites_solution_primary direct
_atom_sites_solution_secondary difmap
_audit_creation_method SHELXL-97
_cell_angle_alpha 65.613(4)
_cell_angle_beta 70.475(3)
_cell_angle_gamma 66.168(3)
_cell_formula_units_Z 1
_cell_length_a 6.0300(10)
_cell_length_b 7.511(2)
_cell_length_c 8.414(2)
_cell_measurement_reflns_used 962
_cell_measurement_temperature 100(2)
_cell_measurement_theta_max 28.1
_cell_measurement_theta_min 2.71
_cell_volume 311.01(12)
_computing_cell_refinement SMART
_computing_data_collection 'SMART (Bruker, 2004)'
_computing_data_reduction 'SAINT (Bruker, 2004)'
_computing_molecular_graphics 'ORTEP-3 for Windows (Farrugia, 1997)'
_computing_publication_material SHELXL97
_computing_structure_refinement 'SHELXL97 (Sheldrick, 1997)'
_computing_structure_solution 'SHELXS97 (Sheldrick, 1997)'
_diffrn_ambient_temperature 100(2)
_diffrn_measured_fraction_theta_full 0.952
_diffrn_measured_fraction_theta_max 0.858
_diffrn_measurement_device_type 'Bruker SMART CCD area-detector'
_diffrn_measurement_method '\f and \w scans '
_diffrn_radiation_monochromator graphite
_diffrn_radiation_source 'sealed tube'
_diffrn_radiation_type MoK\a
_diffrn_radiation_wavelength 0.71073
_diffrn_reflns_av_R_equivalents 0.0234
_diffrn_reflns_av_sigmaI/netI 0.0402
_diffrn_reflns_limit_h_max 7
_diffrn_reflns_limit_h_min -7
_diffrn_reflns_limit_k_max 9
_diffrn_reflns_limit_k_min -9
_diffrn_reflns_limit_l_max 10
_diffrn_reflns_limit_l_min -11
_diffrn_reflns_number 2389
_diffrn_reflns_theta_full 25.00
_diffrn_reflns_theta_max 28.08
_diffrn_reflns_theta_min 2.71
_diffrn_standards_decay_% 0
_diffrn_standards_number 0
_exptl_absorpt_coefficient_mu 0.434
_exptl_absorpt_correction_T_max 1.000
_exptl_absorpt_correction_T_min 0.754
_exptl_absorpt_correction_type multi-scan
_exptl_absorpt_process_details '(SADABS; Sheldrick, 2003)'
_exptl_crystal_colour colourless
_exptl_crystal_density_diffrn 1.443
_exptl_crystal_density_method 'not measured'
_exptl_crystal_description 'irregular shape'
_exptl_crystal_F_000 142
_exptl_crystal_size_max 0.30
_exptl_crystal_size_mid 0.20
_exptl_crystal_size_min 0.15
_refine_diff_density_max 0.460
_refine_diff_density_min -0.390
_refine_ls_extinction_method none
_refine_ls_goodness_of_fit_ref 1.111
_refine_ls_hydrogen_treatment refU
_refine_ls_matrix_type full
_refine_ls_number_parameters 81
_refine_ls_number_reflns 1288
_refine_ls_number_restraints 0
_refine_ls_restrained_S_all 1.111
_refine_ls_R_factor_all 0.0486
_refine_ls_R_factor_gt 0.0399
_refine_ls_shift/su_max 0.000
_refine_ls_shift/su_mean 0.000
_refine_ls_structure_factor_coef Fsqd
_refine_ls_weighting_details 'calc w=1/[\s^2^(Fo^2^)+(0.0565P)^2^+0.0376P] where P=(Fo^2^+2Fc^2^)/3'
_refine_ls_weighting_scheme calc
_refine_ls_wR_factor_gt 0.0985
_refine_ls_wR_factor_ref 0.1029
_reflns_number_gt 1091
_reflns_number_total 1288
_reflns_threshold_expression I>2\s(I)
_cod_data_source_file bm3008.cif
_cod_data_source_block I-100
_cod_depositor_comments
;
The following automatic conversions were performed:
'_refine_ls_hydrogen_treatment' value 'refu' changed to 'refU' according
to '/home/saulius/struct/CIF-dictionaries/cif_core.dic' dictionary named
'cif_core.dic' version 2.4.1 from 2010-06-29.

Automatic conversion script
Id: cif_fix_enum 1527 2010-12-29 10:47:43Z saulius 

The following automatic conversions were performed:

'_refine_ls_hydrogen_treatment' value 'refu' changed to 'refU'
according to /home/saulius/struct/CIF-dictionaries/cif_core.dic
dictionary named 'cif_core.dic' version 2.4.1 from 2010-06-29.

Automatic conversion script
Id: cif_fix_values 1715 2011-07-08 13:25:40Z adriana 
;
_cod_database_code 2015538

loop_
_symmetry_equiv_pos_as_xyz
'x, y, z'
'-x, -y, -z'

loop_
_atom_site_type_symbol
_atom_site_label
_atom_site_fract_x
_atom_site_fract_y
_atom_site_fract_z
_atom_site_U_iso_or_equiv
_atom_site_adp_type
_atom_site_calc_flag
_atom_site_refinement_flags
_atom_site_occupancy
S S1 0.79627(10) 1.04454(9) 0.76423(7) 0.0222(2) Uani d . 1
O O1 0.4253(3) 0.5868(2) 0.6801(2) 0.0263(4) Uani d . 1
O O2 0.2484(3) 0.4119(2) 0.6241(2) 0.0231(4) Uani d . 1
N N1 0.4667(4) 0.8560(3) 0.8425(2) 0.0261(5) Uani d . 1
H H1 0.3993 0.7852 0.8221 0.047(8) Uiso calc R 1
H H2 0.4072 0.8901 0.9404 0.027(7) Uiso calc R 1
N N2 0.7414(3) 0.8572(3) 0.5804(2) 0.0221(4) Uani d . 1
H H3 0.6704 0.7863 0.5635 0.037(8) Uiso calc R 1
H H4 0.8679 0.8919 0.5007 0.024(6) Uiso calc R 1
C C1 0.6578(4) 0.9115(3) 0.7258(3) 0.0184(4) Uani d . 1
C C2 0.4115(4) 0.5047(3) 0.5893(3) 0.0214(5) Uani d . 1
C C3 0.0801(5) 0.3967(4) 0.7968(3) 0.0283(5) Uani d . 1
H H5 0.0138 0.5305 0.8158 0.048(9) Uiso calc R 1
H H6 0.1698 0.2939 0.8910 0.038(7) Uiso calc R 1
H H7 -0.0563 0.3553 0.7997 0.039(7) Uiso calc R 1

loop_
_atom_site_aniso_label
_atom_site_aniso_U_11
_atom_site_aniso_U_22
_atom_site_aniso_U_33
_atom_site_aniso_U_12
_atom_site_aniso_U_13
_atom_site_aniso_U_23
S1 0.0253(3) 0.0289(3) 0.0201(3) -0.0169(2) 0.0017(2) -0.0116(2)
O1 0.0334(9) 0.0273(9) 0.0271(9) -0.0158(7) -0.0038(7) -0.0126(7)
O2 0.0265(8) 0.0274(9) 0.0216(8) -0.0156(7) -0.0017(7) -0.0091(7)
N1 0.0308(11) 0.0368(11) 0.0219(10) -0.0233(9) 0.0067(8) -0.0170(9)
N2 0.0254(10) 0.0314(11) 0.0172(10) -0.0182(9) 0.0031(8) -0.0115(8)
C1 0.0201(10) 0.0181(10) 0.0178(10) -0.0083(8) -0.0026(8) -0.0053(8)
C2 0.0238(11) 0.0202(11) 0.0234(11) -0.0088(9) -0.0063(9) -0.0068(9)
C3 0.0316(13) 0.0325(13) 0.0255(13) -0.0176(11) -0.0030(10) -0.0084(10)

loop_
_atom_type_symbol
_atom_type_description
_atom_type_scat_dispersion_real
_atom_type_scat_dispersion_imag
_atom_type_scat_source
C C 0.0033 0.0016 'International Tables Vol C Tables 4.2.6.8 and 6.1.1.4'
H H 0.0000 0.0000 'International Tables Vol C Tables 4.2.6.8 and 6.1.1.4'
O O 0.0106 0.0060 'International Tables Vol C Tables 4.2.6.8 and 6.1.1.4'
N N 0.0061 0.0033 'International Tables Vol C Tables 4.2.6.8 and 6.1.1.4'
S S 0.1246 0.1234 'International Tables Vol C Tables 4.2.6.8 and 6.1.1.4'

loop_
_geom_angle_atom_site_label_1
_geom_angle_atom_site_label_2
_geom_angle_atom_site_label_3
_geom_angle_site_symmetry_3
_geom_angle
C2 O2 C3 . 115.50(17)
C1 N1 H1 . 120.0
C1 N1 H2 . 120.0
H1 N1 H2 . 120.0
C1 N2 H3 . 120.0
C1 N2 H4 . 120.0
H3 N2 H4 . 120.0
N2 C1 N1 . 118.0(2)
N2 C1 S1 . 120.96(16)
N1 C1 S1 . 120.99(16)
O1 C2 O2 . 126.7(2)
O1 C2 C2 2_666 123.4(3)
O2 C2 C2 2_666 110.0(2)
O2 C3 H5 . 109.5
O2 C3 H6 . 109.5
H5 C3 H6 . 109.5
O2 C3 H7 . 109.5
H5 C3 H7 . 109.5
H6 C3 H7 . 109.5

loop_
_geom_bond_atom_site_label_1
_geom_bond_atom_site_label_2
_geom_bond_site_symmetry_2
_geom_bond_distance
S1 C1 . 1.709(2)
O1 C2 . 1.202(3)
O2 C2 . 1.316(3)
O2 C3 . 1.458(3)
N1 C1 . 1.327(3)
N1 H1 . 0.8800
N1 H2 . 0.8800
N2 C1 . 1.323(3)
N2 H3 . 0.8800
N2 H4 . 0.8800
C2 C2 2_666 1.535(5)
C3 H5 . 0.9800
C3 H6 . 0.9800
C3 H7 . 0.9800

loop_
_geom_hbond_atom_site_label_D
_geom_hbond_atom_site_label_H
_geom_hbond_atom_site_label_A
_geom_hbond_site_symmetry_A
_geom_hbond_distance_DH
_geom_hbond_distance_HA
_geom_hbond_distance_DA
_geom_hbond_angle_DHA
_geom_hbond_publ_flag
N1 H1 O1 . 0.88 2.20 2.989(2) 150 y
N2 H3 O1 . 0.88 2.24 3.019(2) 148 y
N2 H3 O2 2_666 0.88 2.40 3.123(2) 139 y
N1 H2 S1 2_677 0.88 2.53 3.405(2) 172 y
N2 H4 S1 2_776 0.88 2.49 3.3494(19) 167 y

loop_
_geom_torsion_atom_site_label_1
_geom_torsion_atom_site_label_2
_geom_torsion_atom_site_label_3
_geom_torsion_atom_site_label_4
_geom_torsion_site_symmetry_3
_geom_torsion_site_symmetry_4
_geom_torsion
C3 O1 C2 C2 . 2_666 -177.7(3)
O1 C2 C2 O2 2_666 2_666 0.2(4)
O2 C2 C2 O1 2_666 2_666 -0.2(4)
